data_4326234
loop_
_publ_author_name
'Diego Solis-Ibarra'
'Miriam Vel\'asquez-Hern\'andez'
'Ra\'ul Huerta-Lavorie'
'Vojtech Jancik'

_publ_section_title
;
 Molecular Gallosilicates and Their Group 4 Multimetallic Derivatives
;
_journal_name_full 'Inorganic Chemistry'
_journal_page_first 8907
_journal_page_last 8917
_journal_paper_doi 10.1021/ic200976d
_journal_volume 50
_journal_year 2011
_chemical_formula_moiety 'C74 H118 Ga2 N4 O10 Si2 Ti, C7 H8'
_chemical_formula_sum 'C81 H126 Ga2 N4 O10 Si2 Ti'
_chemical_formula_weight 1559.38
_chemical_name_systematic
;
 ?
;
_space_group_IT_number 14
_symmetry_cell_setting monoclinic
_symmetry_space_group_name_Hall '-P 2yn'
_symmetry_space_group_name_H-M 'P 1 21/n 1'
_atom_sites_solution_hydrogens geom
_atom_sites_solution_primary direct
_atom_sites_solution_secondary difmap
_audit_creation_method SHELXL-97
_cell_angle_alpha 90.00
_cell_angle_beta 94.22(2)
_cell_angle_gamma 90.00
_cell_formula_units_Z 4
_cell_length_a 12.320(2)
_cell_length_b 33.568(3)
_cell_length_c 20.331(2)
_cell_measurement_reflns_used 9985
_cell_measurement_temperature 100(2)
_cell_measurement_theta_max 25.31
_cell_measurement_theta_min 2.23
_cell_volume 8385.2(18)
_computing_cell_refinement 'Bruker AXS SAINT (v 7.01A, Bruker 2003)'
_computing_data_collection 'SMART V 5.625 (Bruker, 1999)'
_computing_data_reduction 'Bruker AXS SAINT (v 7.01A, Bruker 2003)'
_computing_molecular_graphics 'Bruker AXS SHELXTL (v 6.12)'
_computing_publication_material 'SHELXL-97 (Sheldrick, 1997)'
_computing_structure_refinement 'SHELXL-97 (Sheldrick, 2008)'
_computing_structure_solution 'SHELXS-97 (Sheldrick, 2008)'
_diffrn_ambient_temperature 100(2)
_diffrn_detector_area_resol_mean 0.661
_diffrn_measured_fraction_theta_full 0.995
_diffrn_measured_fraction_theta_max 0.995
_diffrn_measurement_device_type 'Bruker Smart Apex CCD diffractometer'
_diffrn_measurement_method 'omega scan'
_diffrn_radiation_monochromator graphite
_diffrn_radiation_source 'fine-focus sealed tube'
_diffrn_radiation_type MoK\a
_diffrn_radiation_wavelength 0.71073
_diffrn_reflns_av_R_equivalents 0.0593
_diffrn_reflns_av_sigmaI/netI 0.0641
_diffrn_reflns_limit_h_max 14
_diffrn_reflns_limit_h_min -14
_diffrn_reflns_limit_k_max 40
_diffrn_reflns_limit_k_min -40
_diffrn_reflns_limit_l_max 24
_diffrn_reflns_limit_l_min -24
_diffrn_reflns_number 48234
_diffrn_reflns_theta_full 25.35
_diffrn_reflns_theta_max 25.35
_diffrn_reflns_theta_min 1.58
_exptl_absorpt_coefficient_mu 0.815
_exptl_absorpt_correction_T_max 0.8209
_exptl_absorpt_correction_T_min 0.6831
_exptl_absorpt_correction_type multi-scan
_exptl_absorpt_process_details 'Sadabs, Sheldrick 1996'
_exptl_crystal_colour colorless
_exptl_crystal_density_diffrn 1.235
_exptl_crystal_description prism
_exptl_crystal_F_000 3328
_exptl_crystal_size_max 0.51
_exptl_crystal_size_mid 0.29
_exptl_crystal_size_min 0.25
_refine_diff_density_max 0.592
_refine_diff_density_min -0.517
_refine_diff_density_rms 0.068
_refine_ls_extinction_method none
_refine_ls_goodness_of_fit_ref 1.027
_refine_ls_hydrogen_treatment constr
_refine_ls_matrix_type full
_refine_ls_number_parameters 1228
_refine_ls_number_reflns 15283
_refine_ls_number_restraints 1431
_refine_ls_restrained_S_all 1.023
_refine_ls_R_factor_all 0.0727
_refine_ls_R_factor_gt 0.0479
_refine_ls_shift/su_max 0.002
_refine_ls_shift/su_mean 0.000
_refine_ls_structure_factor_coef Fsqd
_refine_ls_weighting_details 'calc w=1/[\s^2^(Fo^2^)+(0.0493P)^2^+3.7949P] where P=(Fo^2^+2Fc^2^)/3'
_refine_ls_weighting_scheme calc
_refine_ls_wR_factor_gt 0.1044
_refine_ls_wR_factor_ref 0.1158
_reflns_number_gt 11252
_reflns_number_total 15283
_reflns_threshold_expression >2sigma(I)
_cod_data_source_file ic200976d_si_002_08.cif
_cod_data_source_block Compound8
_cod_database_code 4326234

loop_
_symmetry_equiv_pos_as_xyz
'x, y, z'
'-x+1/2, y+1/2, -z+1/2'
'-x, -y, -z'
'x-1/2, -y-1/2, z-1/2'

loop_
_atom_site_label
_atom_site_type_symbol
_atom_site_fract_x
_atom_site_fract_y
_atom_site_fract_z
_atom_site_U_iso_or_equiv
_atom_site_adp_type
_atom_site_occupancy
_atom_site_symmetry_multiplicity
_atom_site_calc_flag
_atom_site_refinement_flags
_atom_site_disorder_assembly
_atom_site_disorder_group
Ti1 Ti 0.26435(4) 0.626479(16) 0.20967(3) 0.02137(13) Uani 1 1 d . A .
Ga1 Ga 0.18935(3) 0.693820(10) 0.101802(16) 0.02139(9) Uani 1 1 d . B .
Ga2 Ga 0.20250(3) 0.537285(10) 0.254026(16) 0.02177(9) Uani 1 1 d . A .
Si1 Si 0.25096(7) 0.71956(2) 0.24523(4) 0.02246(19) Uani 1 1 d D C .
O1 O 0.22446(16) 0.72809(6) 0.16752(10) 0.0232(5) Uani 1 1 d D . .
O2 O 0.26887(18) 0.67227(6) 0.25831(10) 0.0276(5) Uani 1 1 d D . .
O3 O 0.15146(16) 0.73203(6) 0.28842(10) 0.0276(5) Uani 1 1 d D . .
O5 O 0.22300(16) 0.64323(6) 0.12884(10) 0.0244(5) Uani 1 1 d . . .
O6 O 0.34553(16) 0.52721(6) 0.25231(10) 0.0260(5) Uani 1 1 d D . .
O7 O 0.39610(16) 0.60108(6) 0.21644(11) 0.0276(5) Uani 1 1 d D . .
Si2 Si 0.4382(3) 0.55454(13) 0.22099(15) 0.0247(7) Uani 0.50 1 d PDU A 1
O8 O 0.4683(3) 0.54042(12) 0.1481(2) 0.0277(9) Uani 0.50 1 d PDU A 1
C67 C 0.5349(5) 0.5091(2) 0.1255(3) 0.0359(14) Uani 0.50 1 d PDU A 1
C68 C 0.5105(6) 0.5066(2) 0.0510(3) 0.0389(16) Uani 0.50 1 d PDU A 1
H68A H 0.5260 0.5324 0.0310 0.058 Uiso 0.50 1 calc PR A 1
H68B H 0.4337 0.4999 0.0411 0.058 Uiso 0.50 1 calc PR A 1
H68C H 0.5562 0.4860 0.0330 0.058 Uiso 0.50 1 calc PR A 1
C69 C 0.5046(12) 0.4700(3) 0.1572(7) 0.056(3) Uani 0.50 1 d PDU A 1
H69A H 0.5237 0.4712 0.2048 0.084 Uiso 0.50 1 calc PR A 1
H69B H 0.5444 0.4481 0.1381 0.084 Uiso 0.50 1 calc PR A 1
H69C H 0.4262 0.4654 0.1492 0.084 Uiso 0.50 1 calc PR A 1
C70 C 0.6538(8) 0.5200(6) 0.1431(7) 0.052(3) Uani 0.50 1 d PDU A 1
H70A H 0.6702 0.5171 0.1908 0.078 Uiso 0.50 1 calc PR A 1
H70B H 0.6665 0.5476 0.1302 0.078 Uiso 0.50 1 calc PR A 1
H70C H 0.7009 0.5022 0.1196 0.078 Uiso 0.50 1 calc PR A 1
O9 O 0.5482(3) 0.55067(13) 0.2699(2) 0.0313(9) Uani 0.50 1 d PDU A 1
C71 C 0.5945(5) 0.5742(2) 0.3235(3) 0.0345(14) Uani 0.50 1 d PDU A 1
C72 C 0.6411(19) 0.6118(5) 0.2945(11) 0.047(3) Uani 0.50 1 d PDU A 1
H72A H 0.5822 0.6272 0.2715 0.070 Uiso 0.50 1 calc PR A 1
H72B H 0.6947 0.6045 0.2634 0.070 Uiso 0.50 1 calc PR A 1
H72C H 0.6762 0.6280 0.3301 0.070 Uiso 0.50 1 calc PR A 1
C73 C 0.6862(6) 0.5495(3) 0.3564(4) 0.051(2) Uani 0.50 1 d PDU A 1
H73A H 0.6571 0.5241 0.3709 0.077 Uiso 0.50 1 calc PR A 1
H73B H 0.7194 0.5640 0.3946 0.077 Uiso 0.50 1 calc PR A 1
H73C H 0.7412 0.5445 0.3249 0.077 Uiso 0.50 1 calc PR A 1
C74 C 0.5087(6) 0.5842(3) 0.3703(4) 0.056(2) Uani 0.50 1 d PDU A 1
H74A H 0.4784 0.5595 0.3870 0.084 Uiso 0.50 1 calc PR A 1
H74B H 0.4505 0.5997 0.3469 0.084 Uiso 0.50 1 calc PR A 1
H74C H 0.5416 0.5999 0.4072 0.084 Uiso 0.50 1 calc PR A 1
Si2A Si 0.4431(3) 0.55873(12) 0.24539(14) 0.0222(7) Uani 0.50 1 d PDU A 2
O8A O 0.5202(3) 0.54503(12) 0.1884(2) 0.0265(9) Uani 0.50 1 d PDU A 2
C67A C 0.5728(5) 0.50754(18) 0.1765(3) 0.0300(13) Uani 0.50 1 d PDU A 2
C68A C 0.6245(6) 0.4911(2) 0.2405(3) 0.0429(17) Uani 0.50 1 d PDU A 2
H68D H 0.6752 0.5107 0.2609 0.064 Uiso 0.50 1 calc PR A 2
H68E H 0.6641 0.4665 0.2317 0.064 Uiso 0.50 1 calc PR A 2
H68F H 0.5677 0.4852 0.2704 0.064 Uiso 0.50 1 calc PR A 2
C69A C 0.4865(9) 0.4794(3) 0.1443(6) 0.043(3) Uani 0.50 1 d PDU A 2
H69D H 0.4295 0.4749 0.1747 0.064 Uiso 0.50 1 calc PR A 2
H69E H 0.5205 0.4539 0.1344 0.064 Uiso 0.50 1 calc PR A 2
H69F H 0.4545 0.4914 0.1034 0.064 Uiso 0.50 1 calc PR A 2
C70A C 0.6587(9) 0.5160(5) 0.1279(7) 0.046(3) Uani 0.50 1 d PDU A 2
H70D H 0.7122 0.5349 0.1477 0.069 Uiso 0.50 1 calc PR A 2
H70E H 0.6236 0.5274 0.0874 0.069 Uiso 0.50 1 calc PR A 2
H70F H 0.6953 0.4911 0.1175 0.069 Uiso 0.50 1 calc PR A 2
O9A O 0.5121(4) 0.56188(13) 0.3163(2) 0.0288(9) Uani 0.50 1 d PDU A 2
C71A C 0.5763(5) 0.5941(2) 0.3443(3) 0.0321(14) Uani 0.50 1 d PDU A 2
C72A C 0.6483(6) 0.5754(2) 0.4003(4) 0.052(2) Uani 0.50 1 d PDU A 2
H72D H 0.6900 0.5533 0.3829 0.078 Uiso 0.50 1 calc PR A 2
H72E H 0.6027 0.5652 0.4341 0.078 Uiso 0.50 1 calc PR A 2
H72F H 0.6986 0.5955 0.4198 0.078 Uiso 0.50 1 calc PR A 2
C73A C 0.5006(6) 0.6247(2) 0.3715(4) 0.0449(17) Uani 0.50 1 d PDU A 2
H73D H 0.4497 0.6345 0.3358 0.067 Uiso 0.50 1 calc PR A 2
H73E H 0.5434 0.6470 0.3905 0.067 Uiso 0.50 1 calc PR A 2
H73F H 0.4597 0.6124 0.4057 0.067 Uiso 0.50 1 calc PR A 2
C74A C 0.6452(19) 0.6129(6) 0.2938(11) 0.043(3) Uani 0.50 1 d PDU A 2
H74D H 0.5977 0.6247 0.2583 0.065 Uiso 0.50 1 calc PR A 2
H74E H 0.6911 0.5924 0.2755 0.065 Uiso 0.50 1 calc PR A 2
H74F H 0.6914 0.6337 0.3151 0.065 Uiso 0.50 1 calc PR A 2
O10 O 0.17350(16) 0.58941(6) 0.23556(10) 0.0236(5) Uani 1 1 d . . .
N3 N 0.1187(2) 0.50131(8) 0.19774(13) 0.0280(6) Uani 1 1 d . . .
N4 N 0.1382(2) 0.52628(8) 0.33583(13) 0.0266(6) Uani 1 1 d . . .
N1 N 0.04029(19) 0.69746(8) 0.06641(12) 0.0263(6) Uani 1 1 d D B .
N2 N 0.2595(2) 0.70205(8) 0.02092(12) 0.0284(6) Uani 1 1 d D . .
C1 C -0.0977(3) 0.67400(12) -0.01882(18) 0.0451(10) Uani 1 1 d D B .
H1A H -0.1474 0.6852 0.0118 0.068 Uiso 1 1 calc R . .
H1B H -0.1078 0.6451 -0.0215 0.068 Uiso 1 1 calc R . .
H1C H -0.1132 0.6858 -0.0626 0.068 Uiso 1 1 calc R . .
C2 C 0.0182(3) 0.68315(10) 0.00563(16) 0.0330(8) Uani 1 1 d D . .
C3 C 0.0943(8) 0.6825(4) -0.0421(6) 0.031(3) Uani 0.50 1 d PDU B 1
H3A H 0.0697 0.6716 -0.0837 0.037 Uiso 0.50 1 calc PR B 1
C4 C 0.2023(8) 0.6959(3) -0.0362(5) 0.030(2) Uani 0.50 1 d PDU B 1
C5 C 0.2566(7) 0.7017(3) -0.0988(4) 0.039(2) Uani 0.50 1 d PDU B 1
H5A H 0.2715 0.7301 -0.1048 0.058 Uiso 0.50 1 calc PR B 1
H5B H 0.2087 0.6920 -0.1361 0.058 Uiso 0.50 1 calc PR B 1
H5C H 0.3251 0.6868 -0.0966 0.058 Uiso 0.50 1 calc PR B 1
C3A C 0.1008(8) 0.6713(4) -0.0348(5) 0.026(2) Uani 0.50 1 d PDU B 2
H3AA H 0.0793 0.6525 -0.0682 0.032 Uiso 0.50 1 calc PR B 2
C4A C 0.2106(8) 0.6834(3) -0.0329(5) 0.030(2) Uani 0.50 1 d PDU B 2
C5A C 0.2669(7) 0.6792(2) -0.0964(4) 0.0321(18) Uani 0.50 1 d PDU B 2
H5AA H 0.3184 0.7012 -0.1001 0.048 Uiso 0.50 1 calc PR B 2
H5AB H 0.2125 0.6799 -0.1341 0.048 Uiso 0.50 1 calc PR B 2
H5AC H 0.3062 0.6538 -0.0962 0.048 Uiso 0.50 1 calc PR B 2
C6 C -0.0469(2) 0.71436(10) 0.10174(16) 0.0277(7) Uani 1 1 d . . .
C7 C -0.0967(2) 0.69184(10) 0.14920(16) 0.0298(8) Uani 1 1 d . B .
C8 C -0.1821(3) 0.70919(11) 0.18049(18) 0.0392(9) Uani 1 1 d . . .
H8A H -0.2172 0.6943 0.2126 0.047 Uiso 1 1 calc R B .
C9 C -0.2164(3) 0.74753(12) 0.1657(2) 0.0469(10) Uani 1 1 d . B .
H9A H -0.2748 0.7588 0.1874 0.056 Uiso 1 1 calc R . .
C10 C -0.1660(3) 0.76941(11) 0.1194(2) 0.0458(10) Uani 1 1 d . . .
H10A H -0.1895 0.7959 0.1099 0.055 Uiso 1 1 calc R B .
C11 C -0.0814(3) 0.75344(11) 0.08641(18) 0.0370(9) Uani 1 1 d . B .
C12 C -0.0313(3) 0.77918(11) 0.0340(2) 0.0498(11) Uani 1 1 d D . .
H12A H 0.0357 0.7654 0.0210 0.060 Uiso 1 1 calc R B .
C13 C 0.0021(4) 0.81974(14) 0.0606(2) 0.0802(16) Uani 1 1 d D B .
H13A H 0.0559 0.8166 0.0982 0.120 Uiso 1 1 calc R . .
H13B H -0.0619 0.8337 0.0748 0.120 Uiso 1 1 calc R . .
H13C H 0.0341 0.8352 0.0259 0.120 Uiso 1 1 calc R . .
C14 C -0.1084(4) 0.78339(17) -0.0274(2) 0.0891(18) Uani 1 1 d D B .
H14A H -0.1256 0.7569 -0.0458 0.134 Uiso 1 1 calc R . .
H14B H -0.0738 0.7995 -0.0602 0.134 Uiso 1 1 calc R . .
H14C H -0.1756 0.7964 -0.0159 0.134 Uiso 1 1 calc R . .
C15 C -0.0621(3) 0.64980(10) 0.16807(16) 0.0310(8) Uani 1 1 d . . .
H15A H 0.0062 0.6435 0.1465 0.037 Uiso 1 1 calc R B .
C16 C -0.0390(3) 0.64594(11) 0.24251(16) 0.0364(9) Uani 1 1 d . B .
H16A H 0.0145 0.6661 0.2580 0.055 Uiso 1 1 calc R . .
H16B H -0.0102 0.6193 0.2531 0.055 Uiso 1 1 calc R . .
H16C H -0.1066 0.6500 0.2642 0.055 Uiso 1 1 calc R . .
C17 C -0.1498(3) 0.61949(11) 0.14409(19) 0.0457(10) Uani 1 1 d . B .
H17A H -0.1627 0.6213 0.0960 0.069 Uiso 1 1 calc R . .
H17B H -0.2175 0.6253 0.1647 0.069 Uiso 1 1 calc R . .
H17C H -0.1252 0.5925 0.1563 0.069 Uiso 1 1 calc R . .
C18 C 0.3683(2) 0.71889(11) 0.02031(16) 0.0324(8) Uani 1 1 d . B .
C19 C 0.4600(3) 0.69377(11) 0.02391(16) 0.0340(8) Uani 1 1 d . . .
C20 C 0.5626(3) 0.71179(12) 0.02486(17) 0.0383(9) Uani 1 1 d . B .
H20A H 0.6260 0.6956 0.0279 0.046 Uiso 1 1 calc R . .
C21 C 0.5731(3) 0.75229(13) 0.02146(19) 0.0454(10) Uani 1 1 d . . .
H21A H 0.6434 0.7638 0.0210 0.054 Uiso 1 1 calc R B .
C22 C 0.4838(3) 0.77613(13) 0.0187(2) 0.0525(11) Uani 1 1 d . B .
H22A H 0.4926 0.8042 0.0169 0.063 Uiso 1 1 calc RD . .
C23 C 0.3794(3) 0.76010(12) 0.0184(2) 0.0467(10) Uani 1 1 d D . .
C24 C 0.2763(11) 0.7851(3) 0.0083(7) 0.062(3) Uani 0.50 1 d PDU B 1
H24A H 0.2153 0.7717 0.0296 0.074 Uiso 0.50 1 calc PR B 1
C25 C 0.2999(9) 0.8254(3) 0.0405(6) 0.069(3) Uani 0.50 1 d PDU B 1
H25A H 0.3382 0.8215 0.0840 0.103 Uiso 0.50 1 calc PR B 1
H25B H 0.2313 0.8395 0.0454 0.103 Uiso 0.50 1 calc PR B 1
H25C H 0.3454 0.8412 0.0127 0.103 Uiso 0.50 1 calc PRD B 1
C26 C 0.2465(9) 0.7902(3) -0.0645(6) 0.081(3) Uani 0.50 1 d PDU B 1
H26A H 0.2238 0.7645 -0.0838 0.122 Uiso 0.50 1 calc PR B 1
H26B H 0.3097 0.8002 -0.0860 0.122 Uiso 0.50 1 calc PR B 1
H26C H 0.1866 0.8094 -0.0709 0.122 Uiso 0.50 1 calc PR B 1
C24A C 0.2868(13) 0.7914(4) 0.0250(6) 0.067(3) Uani 0.50 1 d PDU B 2
H24B H 0.2198 0.7751 0.0296 0.081 Uiso 0.50 1 calc PR B 2
C25A C 0.2955(10) 0.8182(3) 0.0864(6) 0.082(3) Uani 0.50 1 d PDU B 2
H25D H 0.2988 0.8016 0.1261 0.122 Uiso 0.50 1 calc PR B 2
H25E H 0.2317 0.8357 0.0858 0.122 Uiso 0.50 1 calc PR B 2
H25F H 0.3616 0.8344 0.0863 0.122 Uiso 0.50 1 calc PR B 2
C26A C 0.2612(9) 0.8162(3) -0.0367(6) 0.089(3) Uani 0.50 1 d PDU B 2
H26D H 0.2533 0.7987 -0.0753 0.134 Uiso 0.50 1 calc PR B 2
H26E H 0.3206 0.8351 -0.0419 0.134 Uiso 0.50 1 calc PR B 2
H26F H 0.1932 0.8309 -0.0327 0.134 Uiso 0.50 1 calc PR B 2
C27 C 0.4527(3) 0.64877(12) 0.0261(2) 0.0493(10) Uani 1 1 d . B .
H27A H 0.3747 0.6412 0.0290 0.059 Uiso 1 1 calc R . .
C28 C 0.5183(4) 0.63173(13) 0.0855(2) 0.0623(13) Uani 1 1 d . . .
H28A H 0.4953 0.6443 0.1257 0.093 Uiso 1 1 calc R B .
H28B H 0.5958 0.6370 0.0816 0.093 Uiso 1 1 calc R . .
H28C H 0.5062 0.6029 0.0876 0.093 Uiso 1 1 calc R . .
C29 C 0.4939(5) 0.62915(15) -0.0360(2) 0.0871(17) Uani 1 1 d . . .
H29A H 0.4529 0.6396 -0.0753 0.131 Uiso 1 1 calc R B .
H29B H 0.4837 0.6002 -0.0337 0.131 Uiso 1 1 calc R . .
H29C H 0.5714 0.6351 -0.0383 0.131 Uiso 1 1 calc R . .
C30 C 0.1086(3) 0.77066(10) 0.30324(18) 0.0368(9) Uani 1 1 d D . .
C31 C -0.0037(3) 0.76314(13) 0.3268(2) 0.0570(12) Uani 1 1 d D . .
H31A H -0.0514 0.7523 0.2904 0.086 Uiso 1 1 calc R . .
H31B H -0.0341 0.7882 0.3419 0.086 Uiso 1 1 calc R . .
H31C H 0.0018 0.7440 0.3633 0.086 Uiso 1 1 calc R . .
C32 C 0.1823(3) 0.78940(11) 0.35837(18) 0.0449(10) Uani 1 1 d D . .
H32A H 0.1852 0.7721 0.3973 0.067 Uiso 1 1 calc R . .
H32B H 0.1533 0.8155 0.3697 0.067 Uiso 1 1 calc R . .
H32C H 0.2558 0.7926 0.3436 0.067 Uiso 1 1 calc R . .
C33 C 0.1022(3) 0.79654(11) 0.24188(19) 0.0483(10) Uani 1 1 d D . .
H33A H 0.0571 0.7833 0.2067 0.072 Uiso 1 1 calc R . .
H33B H 0.1756 0.8007 0.2275 0.072 Uiso 1 1 calc R . .
H33C H 0.0699 0.8223 0.2518 0.072 Uiso 1 1 calc R . .
O4 O 0.35634(16) 0.74527(6) 0.27333(10) 0.0279(5) Uani 1 1 d DU . .
C34 C 0.4624(7) 0.7487(3) 0.2492(5) 0.0357(18) Uani 0.50 1 d PDU C 1
C35 C 0.5318(7) 0.7662(4) 0.3055(4) 0.071(2) Uani 0.50 1 d PDU C 1
H35A H 0.4971 0.7904 0.3211 0.106 Uiso 0.50 1 calc PR C 1
H35B H 0.6036 0.7729 0.2908 0.106 Uiso 0.50 1 calc PR C 1
H35C H 0.5402 0.7468 0.3416 0.106 Uiso 0.50 1 calc PR C 1
C36 C 0.4556(6) 0.7773(2) 0.1922(4) 0.0433(17) Uani 0.50 1 d PDU C 1
H36A H 0.4291 0.8031 0.2069 0.065 Uiso 0.50 1 calc PR C 1
H36B H 0.4053 0.7668 0.1568 0.065 Uiso 0.50 1 calc PR C 1
H36C H 0.5279 0.7806 0.1759 0.065 Uiso 0.50 1 calc PR C 1
C37 C 0.5026(11) 0.7085(3) 0.2285(6) 0.074(3) Uani 0.50 1 d PDU C 1
H37A H 0.4496 0.6968 0.1956 0.112 Uiso 0.50 1 calc PR C 1
H37B H 0.5114 0.6910 0.2670 0.112 Uiso 0.50 1 calc PR C 1
H37C H 0.5727 0.7116 0.2092 0.112 Uiso 0.50 1 calc PR C 1
C34A C 0.4704(8) 0.7429(3) 0.2612(5) 0.0358(18) Uani 0.50 1 d PDU C 2
C35A C 0.5294(7) 0.7231(3) 0.3217(4) 0.062(2) Uani 0.50 1 d PDU C 2
H35D H 0.5162 0.7384 0.3613 0.093 Uiso 0.50 1 calc PR C 2
H35E H 0.6078 0.7223 0.3162 0.093 Uiso 0.50 1 calc PR C 2
H35F H 0.5021 0.6959 0.3262 0.093 Uiso 0.50 1 calc PR C 2
C36A C 0.5129(6) 0.7845(2) 0.2580(5) 0.056(2) Uani 0.50 1 d PDU C 2
H36D H 0.4814 0.7975 0.2179 0.084 Uiso 0.50 1 calc PR C 2
H36E H 0.5924 0.7839 0.2573 0.084 Uiso 0.50 1 calc PR C 2
H36F H 0.4930 0.7995 0.2967 0.084 Uiso 0.50 1 calc PR C 2
C37A C 0.4891(9) 0.7173(3) 0.2010(4) 0.035(2) Uani 0.50 1 d PDU C 2
H37D H 0.4506 0.7290 0.1618 0.053 Uiso 0.50 1 calc PR C 2
H37E H 0.4616 0.6903 0.2078 0.053 Uiso 0.50 1 calc PR C 2
H37F H 0.5672 0.7161 0.1949 0.053 Uiso 0.50 1 calc PR C 2
C38 C -0.0581(3) 0.47050(12) 0.1636(2) 0.0486(10) Uani 1 1 d . . .
H38A H -0.0535 0.4826 0.1200 0.073 Uiso 1 1 calc R A .
H38B H -0.1329 0.4725 0.1766 0.073 Uiso 1 1 calc R . .
H38C H -0.0369 0.4424 0.1619 0.073 Uiso 1 1 calc R . .
C39 C 0.0177(3) 0.49211(10) 0.21342(17) 0.0328(8) Uani 1 1 d . A .
C40 C -0.0205(3) 0.50015(11) 0.27491(18) 0.0375(9) Uani 1 1 d . . .
H40A H -0.0968 0.4973 0.2774 0.045 Uiso 1 1 calc R A .
C41 C 0.0380(3) 0.51182(10) 0.33376(18) 0.0348(8) Uani 1 1 d . A .
C42 C -0.0180(3) 0.50490(12) 0.39680(19) 0.0502(11) Uani 1 1 d . . .
H42A H 0.0268 0.5159 0.4343 0.075 Uiso 1 1 calc R A .
H42B H -0.0278 0.4762 0.4034 0.075 Uiso 1 1 calc R . .
H42C H -0.0892 0.5181 0.3935 0.075 Uiso 1 1 calc R . .
C43 C 0.1620(3) 0.48077(10) 0.14250(16) 0.0301(8) Uani 1 1 d . A .
C44 C 0.1776(3) 0.50164(10) 0.08405(16) 0.0313(8) Uani 1 1 d . . .
C45 C 0.2157(3) 0.48004(11) 0.03181(18) 0.0384(9) Uani 1 1 d . A .
H45A H 0.2251 0.4932 -0.0087 0.046 Uiso 1 1 calc R . .
C46 C 0.2399(3) 0.44006(12) 0.0376(2) 0.0452(10) Uani 1 1 d . . .
H46A H 0.2643 0.4259 0.0010 0.054 Uiso 1 1 calc R A .
C47 C 0.2291(3) 0.42060(11) 0.0962(2) 0.0437(10) Uani 1 1 d . A .
H47A H 0.2482 0.3932 0.1002 0.052 Uiso 1 1 calc R . .
C48 C 0.1902(3) 0.44064(10) 0.14985(19) 0.0382(9) Uani 1 1 d . . .
C49 C 0.1864(3) 0.41824(10) 0.2147(2) 0.0458(10) Uani 1 1 d . A .
H49A H 0.1498 0.4357 0.2462 0.055 Uiso 1 1 calc R . .
C50 C 0.3021(3) 0.40979(12) 0.2442(2) 0.0585(12) Uani 1 1 d . . .
H50A H 0.3423 0.4349 0.2496 0.088 Uiso 1 1 calc R A .
H50B H 0.3392 0.3922 0.2145 0.088 Uiso 1 1 calc R . .
H50C H 0.2989 0.3968 0.2872 0.088 Uiso 1 1 calc R . .
C51 C 0.1219(4) 0.37910(12) 0.2073(2) 0.0683(14) Uani 1 1 d . . .
H51A H 0.0486 0.3846 0.1874 0.102 Uiso 1 1 calc R A .
H51B H 0.1168 0.3670 0.2508 0.102 Uiso 1 1 calc R . .
H51C H 0.1592 0.3608 0.1790 0.102 Uiso 1 1 calc R . .
C52 C 0.1549(3) 0.54614(10) 0.07586(16) 0.0333(8) Uani 1 1 d . A .
H52A H 0.1650 0.5587 0.1205 0.040 Uiso 1 1 calc R . .
C53 C 0.2323(3) 0.56651(11) 0.0320(2) 0.0498(10) Uani 1 1 d . . .
H53A H 0.3075 0.5599 0.0472 0.075 Uiso 1 1 calc R A .
H53B H 0.2220 0.5954 0.0340 0.075 Uiso 1 1 calc R . .
H53C H 0.2176 0.5574 -0.0136 0.075 Uiso 1 1 calc R . .
C54 C 0.0378(3) 0.55405(13) 0.0490(2) 0.0625(12) Uani 1 1 d . . .
H54A H -0.0125 0.5434 0.0798 0.094 Uiso 1 1 calc R A .
H54B H 0.0244 0.5411 0.0060 0.094 Uiso 1 1 calc R . .
H54C H 0.0263 0.5828 0.0441 0.094 Uiso 1 1 calc R . .
C55 C 0.1970(3) 0.53590(10) 0.39818(15) 0.0312(8) Uani 1 1 d . A .
C56 C 0.1802(3) 0.57278(11) 0.42813(16) 0.0408(9) Uani 1 1 d . . .
C57 C 0.2373(3) 0.58029(13) 0.48831(18) 0.0542(12) Uani 1 1 d . A .
H57A H 0.2264 0.6049 0.5100 0.065 Uiso 1 1 calc R . .
C58 C 0.3095(4) 0.55289(14) 0.51748(19) 0.0604(12) Uani 1 1 d . . .
H58A H 0.3470 0.5586 0.5589 0.073 Uiso 1 1 calc R A .
C59 C 0.3268(3) 0.51757(13) 0.48625(19) 0.0529(11) Uani 1 1 d . A .
H59A H 0.3778 0.4992 0.5061 0.063 Uiso 1 1 calc R . .
C60 C 0.2713(3) 0.50788(11) 0.42592(17) 0.0379(9) Uani 1 1 d . . .
C61 C 0.2924(3) 0.46866(11) 0.39340(19) 0.0441(10) Uani 1 1 d . A .
H61A H 0.2645 0.4708 0.3461 0.053 Uiso 1 1 calc R . .
C62 C 0.4132(3) 0.45908(13) 0.3948(2) 0.0625(12) Uani 1 1 d . . .
H62A H 0.4515 0.4810 0.3746 0.094 Uiso 1 1 calc R A .
H62B H 0.4236 0.4345 0.3701 0.094 Uiso 1 1 calc R . .
H62C H 0.4424 0.4556 0.4406 0.094 Uiso 1 1 calc R . .
C63 C 0.2311(5) 0.43510(13) 0.4239(3) 0.0922(19) Uani 1 1 d . . .
H63A H 0.1529 0.4408 0.4193 0.138 Uiso 1 1 calc R A .
H63B H 0.2551 0.4328 0.4708 0.138 Uiso 1 1 calc R . .
H63C H 0.2456 0.4100 0.4014 0.138 Uiso 1 1 calc R . .
C64 C 0.1185(13) 0.6083(5) 0.3931(10) 0.037(3) Uani 0.50 1 d PDU A 1
H64A H 0.1120 0.6027 0.3446 0.045 Uiso 0.50 1 calc PR A 1
C65 C 0.1745(15) 0.6485(6) 0.4038(9) 0.047(3) Uani 0.50 1 d PDU A 1
H65A H 0.2505 0.6464 0.3929 0.070 Uiso 0.50 1 calc PR A 1
H65B H 0.1721 0.6565 0.4500 0.070 Uiso 0.50 1 calc PR A 1
H65C H 0.1369 0.6685 0.3753 0.070 Uiso 0.50 1 calc PR A 1
C66 C 0.0045(12) 0.6100(5) 0.4167(5) 0.047(3) Uani 0.50 1 d PDU A 1
H66A H -0.0347 0.6328 0.3962 0.070 Uiso 0.50 1 calc PR A 1
H66B H 0.0090 0.6130 0.4648 0.070 Uiso 0.50 1 calc PR A 1
H66C H -0.0345 0.5854 0.4043 0.070 Uiso 0.50 1 calc PR A 1
C64A C 0.0915(14) 0.6016(5) 0.4012(10) 0.038(3) Uani 0.50 1 d PDU A 2
H64B H 0.0632 0.5920 0.3566 0.046 Uiso 0.50 1 calc PR A 2
C65A C 0.1439(15) 0.6418(6) 0.3932(9) 0.047(3) Uani 0.50 1 d PDU A 2
H65D H 0.2079 0.6388 0.3677 0.070 Uiso 0.50 1 calc PR A 2
H65E H 0.1662 0.6528 0.4367 0.070 Uiso 0.50 1 calc PR A 2
H65F H 0.0917 0.6598 0.3699 0.070 Uiso 0.50 1 calc PR A 2
C66A C -0.0053(13) 0.6059(5) 0.4442(6) 0.055(3) Uani 0.50 1 d PDU A 2
H66D H -0.0366 0.5796 0.4516 0.083 Uiso 0.50 1 calc PR A 2
H66E H -0.0607 0.6231 0.4218 0.083 Uiso 0.50 1 calc PR A 2
H66F H 0.0197 0.6177 0.4867 0.083 Uiso 0.50 1 calc PR A 2
C75 C 0.7293(6) 0.9241(2) 0.1733(4) 0.093(2) Uani 0.50 1 d PDU D 1
H75A H 0.7018 0.9475 0.1517 0.111 Uiso 0.50 1 calc PR D 1
C76 C 0.8326(7) 0.9239(2) 0.2028(4) 0.106(3) Uani 0.50 1 d PDU D 1
H76A H 0.8767 0.9471 0.2019 0.127 Uiso 0.50 1 calc PR D 1
C77 C 0.8724(6) 0.8899(3) 0.2336(4) 0.105(3) Uani 0.50 1 d PDU D 1
H77A H 0.9444 0.8896 0.2538 0.127 Uiso 0.50 1 calc PR D 1
C78 C 0.8087(7) 0.8566(2) 0.2354(4) 0.100(2) Uani 0.50 1 d PDU D 1
H78A H 0.8361 0.8334 0.2576 0.120 Uiso 0.50 1 calc PR D 1
C79 C 0.7048(7) 0.8567(2) 0.2051(5) 0.097(2) Uani 0.50 1 d PDU D 1
H79A H 0.6611 0.8334 0.2054 0.116 Uiso 0.50 1 calc PR D 1
C80 C 0.6650(6) 0.8907(2) 0.1746(4) 0.099(2) Uani 0.50 1 d PDU D 1
C81 C 0.5525(7) 0.8917(4) 0.1409(6) 0.093(4) Uani 0.50 1 d PDU D 1
H81A H 0.5220 0.8647 0.1395 0.140 Uiso 0.50 1 calc PR D 1
H81B H 0.5558 0.9017 0.0958 0.140 Uiso 0.50 1 calc PR D 1
H81C H 0.5062 0.9092 0.1653 0.140 Uiso 0.50 1 calc PR D 1
C75A C 0.7874(7) 0.8793(2) 0.1654(4) 0.096(2) Uani 0.50 1 d PDU E 2
H75B H 0.7917 0.8789 0.1189 0.116 Uiso 0.50 1 calc PR E 2
C76A C 0.8809(6) 0.8795(3) 0.2062(5) 0.101(2) Uani 0.50 1 d PDU E 2
H76B H 0.9498 0.8790 0.1882 0.122 Uiso 0.50 1 calc PR E 2
C77A C 0.8747(7) 0.8804(2) 0.2736(5) 0.107(2) Uani 0.50 1 d PDU E 2
H77B H 0.9394 0.8801 0.3020 0.128 Uiso 0.50 1 calc PR E 2
C78A C 0.7760(8) 0.8815(3) 0.2994(4) 0.116(3) Uani 0.50 1 d PDU E 2
H78B H 0.7717 0.8829 0.3458 0.139 Uiso 0.50 1 calc PR E 2
C79A C 0.6836(7) 0.8808(3) 0.2585(4) 0.100(2) Uani 0.50 1 d PDU E 2
H79B H 0.6150 0.8812 0.2770 0.120 Uiso 0.50 1 calc PR E 2
C80A C 0.6872(6) 0.8796(2) 0.1913(5) 0.103(2) Uani 0.50 1 d PDU E 2
C81A C 0.5872(8) 0.8796(4) 0.1456(6) 0.098(4) Uani 0.50 1 d PDU E 2
H81D H 0.5228 0.8794 0.1712 0.147 Uiso 0.50 1 calc PR E 2
H81E H 0.5866 0.8559 0.1175 0.147 Uiso 0.50 1 calc PR E 2
H81F H 0.5862 0.9035 0.1179 0.147 Uiso 0.50 1 calc PR E 2

loop_
_atom_site_aniso_label
_atom_site_aniso_U_11
_atom_site_aniso_U_22
_atom_site_aniso_U_33
_atom_site_aniso_U_23
_atom_site_aniso_U_13
_atom_site_aniso_U_12
Ti1 0.0218(3) 0.0189(3) 0.0230(3) 0.0003(2) -0.0015(2) 0.0021(2)
Ga1 0.01688(18) 0.02328(19) 0.02350(18) 0.00411(14) -0.00201(13) -0.00192(14)
Ga2 0.02016(18) 0.01920(18) 0.02603(19) -0.00028(14) 0.00221(14) 0.00092(14)
Si1 0.0206(4) 0.0205(5) 0.0262(5) -0.0016(4) 0.0015(4) -0.0004(4)
O1 0.0215(11) 0.0190(11) 0.0286(12) 0.0004(9) -0.0002(9) -0.0014(9)
O2 0.0385(13) 0.0216(12) 0.0224(11) -0.0004(9) -0.0005(10) 0.0018(10)
O3 0.0246(12) 0.0231(12) 0.0360(13) -0.0066(10) 0.0078(10) -0.0030(10)
O5 0.0273(12) 0.0210(11) 0.0243(11) 0.0002(9) -0.0021(9) -0.0001(9)
O6 0.0194(11) 0.0225(11) 0.0362(13) 0.0012(10) 0.0028(9) 0.0031(9)
O7 0.0199(11) 0.0214(12) 0.0411(13) 0.0047(10) -0.0002(10) -0.0001(9)
Si2 0.0185(12) 0.0240(14) 0.0309(18) 0.0005(15) -0.0024(14) 0.0034(9)
O8 0.023(2) 0.029(2) 0.032(2) -0.0016(19) 0.0026(19) 0.0055(19)
C67 0.034(3) 0.036(3) 0.038(3) -0.004(3) 0.006(3) 0.011(3)
C68 0.033(4) 0.046(4) 0.039(3) -0.015(3) 0.009(3) 0.001(3)
C69 0.077(7) 0.032(4) 0.058(5) 0.000(4) 0.005(6) 0.018(4)
C70 0.030(3) 0.079(7) 0.048(6) -0.022(6) 0.004(4) 0.019(4)
O9 0.022(2) 0.032(2) 0.039(2) -0.0042(19) -0.0054(18) 0.0023(18)
C71 0.028(3) 0.041(3) 0.033(3) -0.003(3) -0.004(2) -0.001(3)
C72 0.039(7) 0.042(5) 0.057(7) -0.003(5) -0.012(5) -0.012(5)
C73 0.041(4) 0.059(5) 0.050(5) 0.000(4) -0.016(3) 0.010(4)
C74 0.043(4) 0.083(6) 0.042(4) -0.013(4) 0.003(3) 0.007(4)
Si2A 0.0185(12) 0.0187(13) 0.0289(17) 0.0015(14) -0.0004(13) 0.0008(9)
O8A 0.023(2) 0.023(2) 0.034(2) 0.0008(18) 0.0043(19) 0.0060(17)
C67A 0.023(3) 0.029(3) 0.039(3) -0.003(3) 0.005(2) 0.008(2)
C68A 0.047(4) 0.033(4) 0.047(4) 0.001(3) -0.003(3) 0.019(3)
C69A 0.034(4) 0.038(5) 0.055(6) -0.019(5) -0.002(4) 0.012(4)
C70A 0.038(4) 0.058(6) 0.043(5) -0.015(5) 0.016(4) 0.012(4)
O9A 0.028(2) 0.029(2) 0.028(2) 0.0020(18) -0.0030(18) -0.0023(19)
C71A 0.029(3) 0.036(3) 0.029(3) 0.001(3) -0.010(2) -0.004(3)
C72A 0.046(4) 0.059(5) 0.048(4) 0.011(4) -0.026(3) -0.010(3)
C73A 0.048(4) 0.046(4) 0.040(4) -0.012(3) -0.002(3) -0.004(3)
C74A 0.037(7) 0.043(6) 0.050(6) 0.004(5) 0.001(5) -0.013(5)
O10 0.0232(11) 0.0189(11) 0.0288(12) 0.0005(9) 0.0017(9) 0.0017(9)
N3 0.0228(14) 0.0270(15) 0.0345(16) -0.0042(12) 0.0043(12) -0.0026(12)
N4 0.0255(15) 0.0249(14) 0.0299(15) 0.0051(12) 0.0055(12) 0.0042(12)
N1 0.0161(13) 0.0348(16) 0.0275(14) 0.0077(12) -0.0012(11) -0.0036(12)
N2 0.0188(14) 0.0406(17) 0.0256(14) 0.0081(12) -0.0009(11) -0.0063(12)
C1 0.027(2) 0.068(3) 0.039(2) 0.0049(19) -0.0078(16) -0.0134(19)
C2 0.0204(17) 0.045(2) 0.0324(19) 0.0106(16) -0.0061(14) -0.0078(16)
C3 0.026(3) 0.045(7) 0.020(4) 0.019(4) -0.003(3) -0.007(4)
C4 0.025(3) 0.042(6) 0.020(3) 0.016(3) -0.002(3) -0.001(4)
C5 0.032(4) 0.059(6) 0.027(4) 0.014(5) 0.001(3) -0.015(5)
C3A 0.025(3) 0.037(6) 0.016(3) 0.016(4) -0.011(3) -0.008(3)
C4A 0.026(3) 0.040(6) 0.023(3) 0.019(3) -0.004(3) -0.002(4)
C5A 0.031(4) 0.039(5) 0.026(4) 0.011(4) 0.002(3) -0.006(4)
C6 0.0139(16) 0.0327(19) 0.0355(19) 0.0056(15) -0.0049(14) -0.0028(14)
C7 0.0167(16) 0.037(2) 0.0351(19) 0.0036(16) -0.0022(14) -0.0021(15)
C8 0.0244(19) 0.045(2) 0.049(2) 0.0079(18) 0.0073(16) 0.0002(17)
C9 0.0227(19) 0.051(3) 0.068(3) 0.004(2) 0.0052(18) 0.0099(18)
C10 0.0240(19) 0.038(2) 0.075(3) 0.014(2) -0.0006(19) 0.0061(17)
C11 0.0188(17) 0.040(2) 0.051(2) 0.0109(18) -0.0051(16) -0.0039(16)
C12 0.0248(19) 0.044(2) 0.080(3) 0.031(2) 0.0033(19) 0.0021(18)
C13 0.086(4) 0.066(3) 0.087(4) 0.026(3) -0.001(3) -0.032(3)
C14 0.092(4) 0.104(4) 0.069(3) 0.052(3) -0.012(3) -0.031(3)
C15 0.0235(17) 0.034(2) 0.0363(19) 0.0076(15) 0.0066(15) -0.0014(15)
C16 0.0275(19) 0.042(2) 0.040(2) 0.0098(17) 0.0047(16) 0.0033(16)
C17 0.045(2) 0.041(2) 0.051(2) 0.0038(19) 0.0021(19) -0.0074(19)
C18 0.0181(17) 0.050(2) 0.0290(18) 0.0109(16) -0.0009(14) -0.0075(16)
C19 0.0259(18) 0.050(2) 0.0260(18) 0.0058(16) 0.0012(14) -0.0025(17)
C20 0.0198(18) 0.058(3) 0.037(2) 0.0048(18) 0.0025(15) -0.0021(17)
C21 0.0219(19) 0.063(3) 0.051(2) -0.003(2) 0.0043(17) -0.0143(19)
C22 0.032(2) 0.052(3) 0.074(3) 0.009(2) 0.006(2) -0.015(2)
C23 0.0247(19) 0.051(2) 0.065(3) 0.017(2) 0.0047(18) -0.0055(18)
C24 0.022(4) 0.036(4) 0.126(6) 0.029(4) -0.004(5) -0.014(4)
C25 0.062(5) 0.041(5) 0.106(7) 0.016(5) 0.020(6) 0.013(4)
C26 0.051(6) 0.052(6) 0.133(7) 0.004(5) -0.039(6) 0.022(5)
C24A 0.032(5) 0.050(6) 0.119(6) 0.016(4) -0.001(5) -0.014(5)
C25A 0.080(7) 0.036(5) 0.132(7) 0.006(5) 0.028(7) 0.020(5)
C26A 0.053(5) 0.076(6) 0.136(7) 0.023(6) -0.006(6) 0.010(6)
C27 0.026(2) 0.055(3) 0.068(3) 0.012(2) 0.0132(19) -0.0019(19)
C28 0.080(3) 0.061(3) 0.048(3) 0.009(2) 0.017(2) 0.024(3)
C29 0.138(5) 0.061(3) 0.061(3) -0.013(3) -0.002(3) -0.005(3)
C30 0.0254(18) 0.037(2) 0.050(2) -0.0179(17) 0.0108(16) 0.0040(16)
C31 0.030(2) 0.070(3) 0.073(3) -0.029(2) 0.018(2) -0.004(2)
C32 0.044(2) 0.042(2) 0.049(2) -0.0215(19) 0.0077(18) -0.0031(19)
C33 0.050(2) 0.034(2) 0.060(3) -0.0060(19) -0.001(2) 0.0196(19)
O4 0.0194(11) 0.0308(12) 0.0337(12) -0.0068(10) 0.0024(9) -0.0022(9)
C34 0.020(3) 0.037(4) 0.051(4) -0.004(3) 0.009(3) -0.008(3)
C35 0.032(4) 0.124(7) 0.055(4) -0.003(4) -0.001(4) -0.031(5)
C36 0.025(4) 0.052(4) 0.054(4) 0.004(3) 0.011(3) -0.014(3)
C37 0.037(6) 0.045(4) 0.146(9) 0.000(5) 0.038(7) 0.006(4)
C34A 0.021(3) 0.041(4) 0.046(4) -0.009(3) 0.008(3) -0.004(3)
C35A 0.044(4) 0.089(6) 0.050(4) -0.009(4) -0.009(4) 0.023(5)
C36A 0.032(4) 0.044(4) 0.095(6) -0.018(4) 0.026(4) -0.007(3)
C37A 0.014(4) 0.052(5) 0.039(4) -0.010(4) -0.004(3) 0.007(4)
C38 0.028(2) 0.053(3) 0.063(3) -0.008(2) -0.0041(18) -0.0101(18)
C39 0.0231(18) 0.0286(19) 0.046(2) -0.0008(16) 0.0006(16) -0.0048(15)
C40 0.0202(18) 0.042(2) 0.051(2) 0.0023(18) 0.0095(16) -0.0007(16)
C41 0.0286(19) 0.0316(19) 0.046(2) 0.0054(17) 0.0137(16) 0.0070(16)
C42 0.050(2) 0.051(3) 0.052(2) 0.005(2) 0.028(2) -0.004(2)
C43 0.0251(18) 0.0277(18) 0.0371(19) -0.0144(15) 0.0001(15) -0.0079(15)
C44 0.0244(18) 0.035(2) 0.0342(19) -0.0108(16) 0.0007(15) -0.0056(15)
C45 0.032(2) 0.043(2) 0.041(2) -0.0185(17) 0.0056(16) -0.0092(17)
C46 0.037(2) 0.045(2) 0.055(3) -0.029(2) 0.0073(19) -0.0064(18)
C47 0.038(2) 0.033(2) 0.060(3) -0.0161(19) 0.0050(19) -0.0055(17)
C48 0.033(2) 0.030(2) 0.053(2) -0.0111(17) 0.0026(17) -0.0071(16)
C49 0.054(3) 0.0233(19) 0.061(3) -0.0098(18) 0.011(2) 0.0004(18)
C50 0.068(3) 0.039(2) 0.068(3) 0.000(2) 0.002(2) 0.007(2)
C51 0.084(3) 0.034(2) 0.089(4) 0.001(2) 0.023(3) -0.015(2)
C52 0.038(2) 0.034(2) 0.0279(18) -0.0099(15) 0.0020(15) -0.0033(16)
C53 0.058(3) 0.040(2) 0.054(3) -0.0074(19) 0.021(2) -0.008(2)
C54 0.051(3) 0.047(3) 0.088(4) 0.006(2) -0.004(2) 0.005(2)
C55 0.0304(19) 0.040(2) 0.0237(17) 0.0087(15) 0.0048(14) 0.0062(16)
C56 0.052(2) 0.047(2) 0.0240(18) -0.0006(16) 0.0016(17) 0.0190(19)
C57 0.069(3) 0.060(3) 0.032(2) -0.0104(19) -0.005(2) 0.032(2)
C58 0.067(3) 0.084(3) 0.029(2) -0.005(2) -0.007(2) 0.029(3)
C59 0.056(3) 0.064(3) 0.037(2) 0.009(2) -0.0039(19) 0.029(2)
C60 0.040(2) 0.041(2) 0.033(2) 0.0089(17) 0.0058(16) 0.0098(18)
C61 0.050(2) 0.034(2) 0.048(2) 0.0145(18) 0.0021(19) 0.0119(18)
C62 0.058(3) 0.057(3) 0.072(3) -0.004(2) 0.005(2) 0.022(2)
C63 0.107(4) 0.038(3) 0.137(5) 0.015(3) 0.047(4) 0.006(3)
C64 0.049(7) 0.038(6) 0.025(5) -0.003(5) 0.001(5) 0.014(5)
C65 0.063(8) 0.042(7) 0.035(7) 0.001(5) -0.001(7) 0.005(5)
C66 0.050(5) 0.045(5) 0.045(7) 0.008(6) 0.002(6) 0.017(4)
C64A 0.047(7) 0.038(6) 0.027(6) -0.002(4) -0.005(5) 0.011(5)
C65A 0.069(9) 0.044(7) 0.026(6) -0.002(5) -0.007(6) 0.007(6)
C66A 0.052(5) 0.060(7) 0.054(8) 0.005(7) 0.007(6) 0.029(5)
C75 0.073(4) 0.095(5) 0.110(5) 0.031(4) 0.005(4) 0.008(4)
C76 0.093(5) 0.108(5) 0.113(6) 0.027(5) -0.016(5) -0.003(4)
C77 0.088(4) 0.108(5) 0.115(6) 0.016(5) -0.023(5) 0.012(4)
C78 0.078(4) 0.108(4) 0.113(5) 0.033(4) 0.009(4) 0.012(4)
C79 0.074(4) 0.095(5) 0.123(5) 0.029(4) 0.016(4) 0.007(4)
C80 0.072(4) 0.108(5) 0.118(5) 0.040(4) 0.007(4) 0.002(4)
C81 0.062(6) 0.087(8) 0.133(9) 0.016(7) 0.021(6) 0.014(5)
C75A 0.074(4) 0.107(5) 0.109(4) 0.028(4) 0.010(3) 0.012(4)
C76A 0.083(4) 0.107(5) 0.112(5) 0.020(5) -0.004(4) 0.016(4)
C77A 0.092(4) 0.109(5) 0.118(5) 0.027(5) -0.004(4) 0.022(5)
C78A 0.105(5) 0.120(6) 0.122(5) 0.027(5) 0.006(4) -0.005(6)
C79A 0.082(4) 0.111(6) 0.108(5) 0.021(5) 0.017(4) 0.002(5)
C80A 0.079(3) 0.116(5) 0.113(4) 0.039(5) 0.012(3) 0.000(4)
C81A 0.068(5) 0.120(9) 0.109(6) 0.010(7) 0.019(5) -0.032(7)

loop_
_atom_type_symbol
_atom_type_description
_atom_type_scat_dispersion_real
_atom_type_scat_dispersion_imag
_atom_type_scat_source
C C 0.0033 0.0016 'International Tables Vol C Tables 4.2.6.8 and 6.1.1.4'
H H 0.0000 0.0000 'International Tables Vol C Tables 4.2.6.8 and 6.1.1.4'
N N 0.0061 0.0033 'International Tables Vol C Tables 4.2.6.8 and 6.1.1.4'
O O 0.0106 0.0060 'International Tables Vol C Tables 4.2.6.8 and 6.1.1.4'
Si Si 0.0817 0.0704 'International Tables Vol C Tables 4.2.6.8 and 6.1.1.4'
Ti Ti 0.2776 0.4457 'International Tables Vol C Tables 4.2.6.8 and 6.1.1.4'
Ga Ga 0.2307 1.6083 'International Tables Vol C Tables 4.2.6.8 and 6.1.1.4'

loop_
_geom_angle_atom_site_label_1
_geom_angle_atom_site_label_2
_geom_angle_atom_site_label_3
_geom_angle
O5 Ti1 O10 110.58(10)
O5 Ti1 O2 103.29(9)
O10 Ti1 O2 115.05(10)
O5 Ti1 O7 114.18(10)
O10 Ti1 O7 103.05(9)
O2 Ti1 O7 111.10(10)
O1 Ga1 O5 109.64(9)
O1 Ga1 N1 114.14(10)
O5 Ga1 N1 111.17(10)
O1 Ga1 N2 116.36(10)
O5 Ga1 N2 106.47(10)
N1 Ga1 N2 98.45(11)
O6 Ga2 O10 110.79(9)
O6 Ga2 N3 110.87(10)
O10 Ga2 N3 113.24(10)
O6 Ga2 N4 116.50(10)
O10 Ga2 N4 105.96(10)
N3 Ga2 N4 99.03(11)
O3 Si1 O1 112.27(12)
O3 Si1 O2 105.31(11)
O1 Si1 O2 110.43(11)
O3 Si1 O4 106.83(11)
O1 Si1 O4 110.38(11)
O2 Si1 O4 111.47(12)
Si1 O1 Ga1 129.49(12)
Si1 O2 Ti1 137.44(13)
C30 O3 Si1 130.7(2)
Ti1 O5 Ga1 128.12(11)
Si2A O6 Ga2 128.00(19)
Si2 O6 Ga2 128.15(19)
Si2A O7 Ti1 136.38(19)
Si2 O7 Ti1 136.09(19)
O8 Si2 O9 107.4(3)
O8 Si2 O6 113.9(3)
O9 Si2 O6 107.0(3)
O8 Si2 O7 108.5(3)
O9 Si2 O7 110.8(3)
O6 Si2 O7 109.2(2)
C67 O8 Si2 133.1(4)
O8 C67 C69 109.5(7)
O8 C67 C68 106.5(5)
C69 C67 C68 109.7(8)
O8 C67 C70 108.2(8)
C69 C67 C70 111.6(9)
C68 C67 C70 111.2(7)
C71 O9 Si2 133.6(4)
O9 C71 C74 110.1(6)
O9 C71 C73 106.0(6)
C74 C71 C73 112.1(6)
O9 C71 C72 107.8(11)
C74 C71 C72 111.1(10)
C73 C71 C72 109.5(11)
O6 Si2A O8A 110.9(3)
O6 Si2A O9A 108.1(3)
O8A Si2A O9A 111.0(3)
O6 Si2A O7 110.8(2)
O8A Si2A O7 101.6(3)
O9A Si2A O7 114.4(3)
C67A O8A Si2A 131.5(4)
O8A C67A C68A 109.9(5)
O8A C67A C70A 106.7(8)
C68A C67A C70A 110.9(8)
O8A C67A C69A 107.7(6)
C68A C67A C69A 112.1(6)
C70A C67A C69A 109.3(8)
C71A O9A Si2A 129.9(4)
O9A C71A C74A 111.3(10)
O9A C71A C73A 108.6(5)
C74A C71A C73A 110.8(10)
O9A C71A C72A 105.0(5)
C74A C71A C72A 110.6(11)
C73A C71A C72A 110.3(6)
Ti1 O10 Ga2 127.98(11)
C39 N3 C43 118.3(3)
C39 N3 Ga2 118.1(2)
C43 N3 Ga2 123.34(19)
C41 N4 C55 121.0(3)
C41 N4 Ga2 118.9(2)
C55 N4 Ga2 120.0(2)
C2 N1 C6 119.4(3)
C2 N1 Ga1 116.5(2)
C6 N1 Ga1 124.1(2)
C4 N2 C18 118.9(5)
C4A N2 C18 121.7(5)
C4 N2 Ga1 118.6(5)
C4A N2 Ga1 114.7(5)
C18 N2 Ga1 122.2(2)
N1 C2 C3 123.1(6)
N1 C2 C3A 122.3(5)
N1 C2 C1 120.1(3)
C3 C2 C1 115.8(6)
C3A C2 C1 117.1(5)
C2 C3 C4 128.0(10)
N2 C4 C3 124.4(8)
N2 C4 C5 118.8(8)
C3 C4 C5 116.8(7)
C4A C3A C2 129.3(9)
N2 C4A C3A 121.5(8)
N2 C4A C5A 121.6(8)
C3A C4A C5A 116.5(7)
C7 C6 C11 121.0(3)
C7 C6 N1 120.5(3)
C11 C6 N1 118.5(3)
C8 C7 C6 118.1(3)
C8 C7 C15 118.7(3)
C6 C7 C15 123.2(3)
C9 C8 C7 121.2(3)
C10 C9 C8 120.0(3)
C9 C10 C11 121.1(3)
C10 C11 C6 118.6(3)
C10 C11 C12 118.2(3)
C6 C11 C12 123.3(3)
C13 C12 C14 110.3(4)
C13 C12 C11 111.8(4)
C14 C12 C11 111.3(3)
C7 C15 C16 111.0(3)
C7 C15 C17 111.0(3)
C16 C15 C17 109.5(3)
C23 C18 C19 121.1(3)
C23 C18 N2 118.6(3)
C19 C18 N2 120.2(3)
C20 C19 C18 117.5(3)
C20 C19 C27 119.1(3)
C18 C19 C27 123.3(3)
C21 C20 C19 121.2(3)
C22 C21 C20 120.5(3)
C21 C22 C23 121.1(4)
C18 C23 C22 118.5(4)
C18 C23 C24 117.9(6)
C22 C23 C24 123.2(6)
C18 C23 C24A 126.3(7)
C22 C23 C24A 114.8(7)
C26 C24 C25 110.1(10)
C26 C24 C23 109.6(9)
C25 C24 C23 107.5(9)
C26A C24A C25A 110.3(11)
C26A C24A C23 114.0(10)
C25A C24A C23 117.1(9)
C19 C27 C28 111.7(4)
C19 C27 C29 112.3(3)
C28 C27 C29 107.6(4)
O3 C30 C33 109.9(3)
O3 C30 C31 105.8(3)
C33 C30 C31 111.2(3)
O3 C30 C32 108.5(3)
C33 C30 C32 111.1(3)
C31 C30 C32 110.1(3)
C34 O4 Si1 130.2(4)
C34A O4 Si1 132.2(4)
O4 C34 C35 104.6(7)
O4 C34 C36 108.3(6)
C35 C34 C36 109.5(8)
O4 C34 C37 110.5(8)
C35 C34 C37 112.6(9)
C36 C34 C37 111.0(8)
O4 C34A C36A 107.7(7)
O4 C34A C37A 111.9(8)
C36A C34A C37A 114.6(8)
O4 C34A C35A 107.3(7)
C36A C34A C35A 107.1(8)
C37A C34A C35A 107.9(7)
N3 C39 C40 123.2(3)
N3 C39 C38 119.3(3)
C40 C39 C38 117.5(3)
C39 C40 C41 129.2(3)
N4 C41 C40 123.1(3)
N4 C41 C42 120.7(3)
C40 C41 C42 116.1(3)
C48 C43 C44 121.6(3)
C48 C43 N3 118.5(3)
C44 C43 N3 119.9(3)
C45 C44 C43 117.3(3)
C45 C44 C52 119.7(3)
C43 C44 C52 123.0(3)
C46 C45 C44 121.6(4)
C47 C46 C45 120.2(3)
C46 C47 C48 120.6(4)
C47 C48 C43 118.6(4)
C47 C48 C49 118.2(3)
C43 C48 C49 123.1(3)
C48 C49 C50 110.1(3)
C48 C49 C51 112.7(3)
C50 C49 C51 109.9(3)
C53 C52 C44 112.7(3)
C53 C52 C54 109.3(3)
C44 C52 C54 111.7(3)
C60 C55 C56 122.1(3)
C60 C55 N4 118.2(3)
C56 C55 N4 119.8(3)
C57 C56 C55 117.5(3)
C57 C56 C64A 120.1(8)
C55 C56 C64A 121.8(8)
C57 C56 C64 117.6(8)
C55 C56 C64 124.0(8)
C58 C57 C56 121.7(4)
C59 C58 C57 119.6(4)
C58 C59 C60 121.7(4)
C59 C60 C55 117.4(3)
C59 C60 C61 120.0(3)
C55 C60 C61 122.6(3)
C60 C61 C63 111.3(3)
C60 C61 C62 112.2(3)
C63 C61 C62 110.6(4)
C66 C64 C65 109.9(9)
C66 C64 C56 108.4(12)
C65 C64 C56 114.3(14)
C65A C64A C56 107.7(14)
C65A C64A C66A 109.6(10)
C56 C64A C66A 114.8(13)
C76 C75 C80 120.5(4)
C75 C76 C77 119.6(5)
C78 C77 C76 120.3(5)
C77 C78 C79 120.0(5)
C80 C79 C78 119.6(5)
C79 C80 C75 120.0(4)
C79 C80 C81 120.7(6)
C75 C80 C81 119.3(6)
C76A C75A C80A 120.3(5)
C75A C76A C77A 119.8(5)
C78A C77A C76A 120.0(5)
C79A C78A C77A 119.8(5)
C78A C79A C80A 121.5(5)
C79A C80A C75A 118.5(5)
C79A C80A C81A 122.5(7)
C75A C80A C81A 119.0(7)

loop_
_geom_bond_atom_site_label_1
_geom_bond_atom_site_label_2
_geom_bond_distance
Ti1 O5 1.776(2)
Ti1 O10 1.779(2)
Ti1 O2 1.826(2)
Ti1 O7 1.830(2)
Ga1 O1 1.792(2)
Ga1 O5 1.823(2)
Ga1 N1 1.926(2)
Ga1 N2 1.933(3)
Ga2 O6 1.797(2)
Ga2 O10 1.819(2)
Ga2 N3 1.913(3)
Ga2 N4 1.930(3)
Si1 O3 1.615(2)
Si1 O1 1.615(2)
Si1 O2 1.622(2)
Si1 O4 1.627(2)
O3 C30 1.440(4)
O6 Si2A 1.616(5)
O6 Si2 1.630(5)
O7 Si2A 1.629(5)
O7 Si2 1.647(5)
Si2 O8 1.624(5)
Si2 O9 1.627(5)
O8 C67 1.430(7)
C67 C69 1.522(10)
C67 C68 1.524(8)
C67 C70 1.526(11)
O9 C71 1.429(8)
C71 C74 1.511(8)
C71 C73 1.517(8)
C71 C72 1.523(11)
Si2A O8A 1.618(5)
Si2A O9A 1.621(5)
O8A C67A 1.444(7)
C67A C68A 1.512(8)
C67A C70A 1.526(10)
C67A C69A 1.532(10)
O9A C71A 1.433(7)
C71A C74A 1.517(11)
C71A C73A 1.518(9)
C71A C72A 1.527(8)
N3 C39 1.344(4)
N3 C43 1.452(4)
N4 C41 1.324(4)
N4 C55 1.450(4)
N1 C2 1.335(4)
N1 C6 1.451(4)
N2 C4 1.330(9)
N2 C4A 1.361(10)
N2 C18 1.455(4)
C1 C2 1.509(4)
C2 C3 1.398(9)
C2 C3A 1.412(9)
C3 C4 1.401(9)
C4 C5 1.494(10)
C3A C4A 1.410(9)
C4A C5A 1.518(10)
C6 C7 1.402(4)
C6 C11 1.407(5)
C7 C8 1.396(5)
C7 C15 1.515(5)
C8 C9 1.381(5)
C9 C10 1.377(5)
C10 C11 1.388(5)
C11 C12 1.536(5)
C12 C13 1.511(6)
C12 C14 1.518(5)
C15 C16 1.525(4)
C15 C17 1.537(5)
C18 C23 1.391(5)
C18 C19 1.408(5)
C19 C20 1.399(5)
C19 C27 1.514(5)
C20 C21 1.368(5)
C21 C22 1.358(5)
C22 C23 1.394(5)
C23 C24 1.523(11)
C23 C24A 1.563(12)
C24 C26 1.508(12)
C24 C25 1.522(11)
C24A C26A 1.520(12)
C24A C25A 1.536(12)
C27 C28 1.515(6)
C27 C29 1.541(6)
C30 C33 1.517(5)
C30 C31 1.519(4)
C30 C32 1.525(5)
O4 C34 1.434(9)
O4 C34A 1.447(10)
C34 C35 1.499(10)
C34 C36 1.502(10)
C34 C37 1.507(10)
C34A C36A 1.495(10)
C34A C37A 1.527(10)
C34A C35A 1.533(10)
C38 C39 1.511(5)
C39 C40 1.394(5)
C40 C41 1.406(5)
C41 C42 1.517(5)
C43 C48 1.396(5)
C43 C44 1.405(5)
C44 C45 1.395(4)
C44 C52 1.527(5)
C45 C46 1.378(5)
C46 C47 1.373(5)
C47 C48 1.396(5)
C48 C49 1.522(5)
C49 C50 1.531(5)
C49 C51 1.537(5)
C52 C53 1.516(5)
C52 C54 1.527(5)
C55 C60 1.402(5)
C55 C56 1.402(5)
C56 C57 1.389(5)
C56 C64A 1.53(2)
C56 C64 1.56(2)
C57 C58 1.383(5)
C58 C59 1.369(6)
C59 C60 1.398(5)
C60 C61 1.505(5)
C61 C63 1.515(6)
C61 C62 1.521(5)
C64 C66 1.519(10)
C64 C65 1.525(10)
C64A C65A 1.509(11)
C64A C66A 1.536(10)
C75 C76 1.366(5)
C75 C80 1.373(5)
C76 C77 1.373(5)
C77 C78 1.368(5)
C78 C79 1.379(5)
C79 C80 1.372(5)
C80 C81 1.501(7)
C75A C76A 1.369(6)
C75A C80A 1.378(6)
C76A C77A 1.377(6)
C77A C78A 1.359(6)
C78A C79A 1.359(6)
C79A C80A 1.371(6)
C80A C81A 1.489(8)
